data_2005262
loop_
_publ_author_name
'Sudha, L.'
'Selvan, J. S.'
'Subramanian, K.'
'Steiner, Th.'
'Koellner, G.'
'Srinivasan, N.'
'Ramdas, K.'

_publ_section_title
;
 1,3-Bis(2-methylphenyl)-2-(4-morpholino)isothiourea
;
_journal_issue 8
_journal_name_full 'Acta Crystallographica Section C'
_journal_page_first 2047
_journal_page_last 2049
_journal_paper_doi 10.1107/S0108270196002429
_journal_volume 52
_journal_year 1996
_chemical_formula_iupac 'C19 H23 N3 O1 S1'
_chemical_formula_sum 'C19 H23 N3 O S'
_chemical_formula_weight 341.5
_space_group_IT_number 14
_symmetry_cell_setting monoclinic
_symmetry_space_group_name_Hall '-P 2ybc'
_symmetry_space_group_name_H-M 'P 1 21/c 1'
_atom_type_scat_source 'SHELXL93 (Sheldrick, 1993)'
_cell_angle_alpha 90
_cell_angle_beta 112.32(2)
_cell_angle_gamma 90
_cell_formula_units_Z 4
_cell_length_a 11.773(3)
_cell_length_b 11.408(1)
_cell_length_c 14.830(3)
_cell_measurement_reflns_used 19
_cell_measurement_temperature 298
_cell_measurement_theta_max 48
_cell_measurement_theta_min 22
_cell_volume 1842.5(7)
_computing_cell_refinement 'CAD-4 Software'
_computing_data_collection 'CAD-4 Software (Enraf-Nonius, 1989)'
_computing_data_reduction 'CAD-4 Software'
_computing_molecular_graphics 'ORTEPII (Johnson, 1976)'
_computing_publication_material SHELXL93
_computing_structure_refinement 'SHELXL93 (Sheldrick, 1993)'
_computing_structure_solution 'SHELXS86 (Sheldrick, 1985)'
_diffrn_measurement_device 'Enraf-Nonius CAD-4'
_diffrn_measurement_method \w-\q
_diffrn_radiation_type CuK\a
_diffrn_radiation_wavelength 1.54184
_diffrn_reflns_av_R_equivalents 0.026
_diffrn_reflns_limit_h_max 12
_diffrn_reflns_limit_h_min -13
_diffrn_reflns_limit_k_max 12
_diffrn_reflns_limit_k_min 0
_diffrn_reflns_limit_l_max 16
_diffrn_reflns_limit_l_min 0
_diffrn_reflns_number 2850
_diffrn_reflns_theta_max 59.9
_diffrn_standards_decay_% 12
_diffrn_standards_interval_time 60
_diffrn_standards_number 3
_exptl_absorpt_coefficient_mu 1.63
_exptl_absorpt_correction_type none
_exptl_crystal_colour colourless
_exptl_crystal_density_diffrn 1.23
_exptl_crystal_density_meas 1.25
_exptl_crystal_density_method 'flotation in KI/water solution'
_exptl_crystal_description prismatic
_exptl_crystal_size_max 0.6
_exptl_crystal_size_mid 0.4
_exptl_crystal_size_min 0.4
_refine_diff_density_max 0.30
_refine_diff_density_min -0.27
_refine_ls_extinction_method none
_refine_ls_goodness_of_fit_all 1.138
_refine_ls_goodness_of_fit_obs 1.138
_refine_ls_hydrogen_treatment refU
_refine_ls_number_parameters 309
_refine_ls_number_reflns 2727
_refine_ls_R_factor_obs 0.058
_refine_ls_shift/esd_max 0.001
_refine_ls_structure_factor_coef Fsqd
_refine_ls_weighting_scheme
;
w = 1/[\s^2^(F~o~^2^) + (0.0932P)^2^ + 0.1615P]
where P = (F~o~^2^ + 2F~c~^2^)/3
;
_refine_ls_wR_factor_all 0.175
_refine_ls_wR_factor_obs 0.141
_reflns_number_observed 2683
_reflns_number_total 2727
_reflns_observed_criterion I>2\s(I)
_cod_data_source_file ka1178.cif
_cod_data_source_block ka1178a
_cod_original_cell_volume 1842.5(6)
_cod_original_sg_symbol_H-M 'P 21/c'
_cod_original_formula_sum 'C19 H23 N3 O1 S1'
_cod_database_code 2005262

loop_
_symmetry_equiv_pos_as_xyz
x,y,z
x,1/2-y,1/2+z
-x,-y,-z
-x,1/2+y,1/2-z

loop_
_atom_site_label
_atom_site_fract_x
_atom_site_fract_y
_atom_site_fract_z
_atom_site_U_iso_or_equiv
C(1) .8613(2) .3683(2) .6590(2) .056(1)
C(2) .9520(2) .3783(2) .6200(2) .060(1)
C(3) 1.0033(3) .4880(2) .6200(2) .070(1)
C(4) .9662(3) .5859(3) .6556(2) .077(1)
C(5) .8763(3) .5750(2) .6925(2) .077(1)
C(6) .8244(3) .4666(2) .6950(2) .069(1)
C(7) .9942(3) .2744(3) .5790(3) .075(1)
C(1') .6185(2) .2334(2) .7990(2) .062(1)
C(2') .4945(3) .2637(2) .7571(2) .072(1)
C(3') .4189(3) .2279(3) .8042(3) .085(1)
C(4') .4619(3) .1656(3) .8889(2) .086(1)
C(5') .5834(3) .1364(3) .9301(2) .087(1)
C(6') .6620(3) .1698(3) .8847(2) .076(1)
C(7') .4444(5) .3328(5) .6648(4) .108(1)
N(8) .8089(2) .2567(2) .6569(2) .062(1)
C(9) .7317(2) .2201(2) .6995(2) .059(1)
N(10) .7013(2) .2795(2) .7589(2) .071(1)
S(11) .6739(1) .0736(1) .6665(1) .065(1)
N(12) .7416(2) .0360(2) .5871(1) .060(1)
C(13) .6548(3) .0182(3) .4863(2) .074(1)
C(14) .7255(4) -.0037(3) .4221(2) .087(1)
O(15) .8054(2) -0.1011(2) .4542(2) .091(1)
C(16) .8893(3) -.0809(3) .5509(2) .083(1)
C(17) .8243(3) -.0658(3) .6195(2) .071(1)
H(3) 1.066(3) .497(2) .591(2) .080(8)
H(4) 1.004(3) .664(3) .655(2) .090(9)
H(5) .848(3) .643(3) .723(2) .087(9)
H(6) .770(3) .460(2) .721(2) .066(7)
H(71) 1.055(3) .291(3) .563(2) .087(9)
H(72) .922(3) .239(3) .517(3) .11(1)
H(73) 1.016(3) .210(3) .625(3) .10(1)
H(3') .336(4) .251(3) .778(3) .11(1)
H(4') .411(3) .146(3) .919(2) .090(9)
H(5') .613(3) .092(3) .986(2) .09(1)
H(6') .749(3) .150(3) .914(2) .081(9)
H(7'1) .466(5) .300(5) .610(4) .15(2)
H(7'2) .495(5) .403(5) .667(4) .16(2)
H(7'3) .370(5) .351(4) .642(3) .14(2)
H(8) .821(2) .211(2) .618(2) .054(7)
H(131) .601(3) .089(3) .463(2) .077(8)
H(132) .606(3) -.047(3) .483(2) .09(1)
H(141) .669(3) -.019(3) .359(3) .10(1)
H(142) .772(3) .068(3) .416(2) .10(1)
H(161) .936(3) -.004(4) .553(3) .11(1)
H(162) .940(3) -0.150(3) .571(2) .10(1)
H(171) .775(2) -0.138(3) .620(2) .072(7)
H(172) .880(3) -.052(3) .685(2) .086(9)

loop_
_geom_angle_atom_site_label_1
_geom_angle_atom_site_label_2
_geom_angle_atom_site_label_3
_geom_angle
_geom_angle_publ_flag
C(6) C(1) C(2) 119.7(2) yes
C(6) C(1) N(8) 122.8(2) yes
C(2) C(1) N(8) 117.4(2) yes
C(3) C(2) C(1) 118.2(2) yes
C(3) C(2) C(7) 120.1(2) yes
C(1) C(2) C(7) 121.7(2) yes
C(4) C(3) C(2) 122.0(3) yes
C(5) C(4) C(3) 119.1(3) yes
C(4) C(5) C(6) 120.4(3) yes
C(1) C(6) C(5) 120.5(3) yes
C(6') C(1') C(2') 119.9(2) yes
C(6') C(1') N(10) 120.4(2) yes
C(2') C(1') N(10) 119.3(2) yes
C(3') C(2') C(1') 117.8(3) yes
C(3') C(2') C(7') 120.8(3) yes
C(1') C(2') C(7') 121.4(3) yes
C(4') C(3') C(2') 122.3(3) yes
C(3') C(4') C(5') 119.9(3) yes
C(4') C(5') C(6') 119.6(3) yes
C(1') C(6') C(5') 120.5(3) yes
C(9) N(8) C(1) 129.3(2) yes
N(10) C(9) N(8) 125.2(2) yes
N(10) C(9) S(11) 120.6(2) yes
N(8) C(9) S(11) 114.2(2) yes
C(9) N(10) C(1') 120.9(2) yes
N(12) S(11) C(9) 101.20(10) yes
C(13) N(12) C(17) 109.9(2) yes
C(13) N(12) S(11) 114.2(2) yes
C(17) N(12) S(11) 113.4(2) yes
N(12) C(13) C(14) 109.2(3) yes
O(15) C(14) C(13) 112.0(3) yes
C(14) O(15) C(16) 109.4(2) yes
O(15) C(16) C(17) 111.5(3) yes
N(12) C(17) C(16) 108.4(2) yes
C(4) C(3) H(3) 119(2) no
C(2) C(3) H(3) 119(2) no
C(5) C(4) H(4) 120(2) no
C(3) C(4) H(4) 121(2) no
C(4) C(5) H(5) 123(2) no
C(6) C(5) H(5) 117(2) no
C(1) C(6) H(6) 120(2) no
C(5) C(6) H(6) 120(2) no
C(2) C(7) H(71) 112(2) no
C(2) C(7) H(72) 112(2) no
H(71) C(7) H(72) 108(3) no
C(2) C(7) H(73) 111(2) no
H(71) C(7) H(73) 110(3) no
H(72) C(7) H(73) 103(3) no
C(4') C(3') H(3') 120(2) no
C(2') C(3') H(3') 118(2) no
C(3') C(4') H(4') 120(2) no
C(5') C(4') H(4') 120(2) no
C(4') C(5') H(5') 121(2) no
C(6') C(5') H(5') 120(2) no
C(1') C(6') H(6') 119(2) no
C(5') C(6') H(6') 120(2) no
C(2') C(7') H(7'1) 114(3) no
C(2') C(7') H(7'2) 112(3) no
H(7'1) C(7') H(7'2) 90(4) no
C(2') C(7') H(7'3) 119(3) no
H(7'1) C(7') H(7'3) 108(4) no
H(7'2) C(7') H(7'3) 110(4) no
C(9) N(8) H(8) 117(2) no
C(1) N(8) H(8) 113(2) no
N(12) C(13) H(131) 110(2) no
C(14) C(13) H(131) 110(2) no
N(12) C(13) H(132) 110(2) no
C(14) C(13) H(132) 109(2) no
H(131) C(13) H(132) 109(3) no
O(15) C(14) H(141) 109(2) no
C(13) C(14) H(141) 108(2) no
O(15) C(14) H(142) 110(2) no
C(13) C(14) H(142) 112(2) no
H(141) C(14) H(142) 105(3) no
O(15) C(16) H(161) 109(2) no
C(17) C(16) H(161) 107(2) no
O(15) C(16) H(162) 107(2) no
C(17) C(16) H(162) 108(2) no
H(161) C(16) H(162) 115(3) no
N(12) C(17) H(171) 109(2) no
C(16) C(17) H(171) 111(2) no
N(12) C(17) H(172) 108(2) no
C(16) C(17) H(172) 112(2) no
H(171) C(17) H(172) 107(2) no

loop_
_geom_bond_atom_site_label_1
_geom_bond_atom_site_label_2
_geom_bond_distance
_geom_bond_publ_flag
C(1) C(6) 1.381(4) yes
C(1) C(2) 1.399(3) yes
C(1) N(8) 1.410(3) yes
C(2) C(3) 1.389(4) yes
C(2) C(7) 1.501(4) yes
C(3) C(4) 1.375(4) yes
C(4) C(5) 1.370(4) yes
C(5) C(6) 1.387(4) yes
C(1') C(6') 1.382(4) yes
C(1') C(2') 1.396(4) yes
C(1') N(10) 1.421(3) yes
C(2') C(3') 1.385(4) yes
C(2') C(7') 1.494(5) yes
C(3') C(4') 1.363(5) yes
C(4') C(5') 1.367(5) yes
C(5') C(6') 1.388(4) yes
N(8) C(9) 1.355(3) yes
C(9) N(10) 1.267(3) yes
C(9) S(11) 1.801(3) yes
S(11) N(12) 1.708(2) yes
N(12) C(13) 1.470(4) yes
N(12) C(17) 1.473(3) yes
C(13) C(14) 1.504(4) yes
C(14) O(15) 1.416(4) yes
O(15) C(16) 1.418(4) yes
C(16) C(17) 1.497(4) yes
C(3) H(3) .99(3) no
C(4) H(4) 1.00(3) no
C(5) H(5) 1.01(3) no
C(6) H(6) .88(3) no
C(7) H(71) .85(3) no
C(7) H(72) 1.07(4) no
C(7) H(73) .97(4) no
C(3') H(3') .95(4) no
C(4') H(4') .90(3) no
C(5') H(5') .92(3) no
C(6') H(6') .97(3) no
C(7') H(7'1) 1.01(5) no
C(7') H(7'2) .99(6) no
C(7') H(7'3) .84(5) no
N(8) H(8) .83(3) no
C(13) H(131) 1.00(3) no
C(13) H(132) .93(4) no
C(14) H(141) .94(4) no
C(14) H(142) 1.01(4) no
C(16) H(161) 1.03(4) no
C(16) H(162) .96(4) no
C(17) H(171) 1.01(3) no
C(17) H(172) .95(3) no

loop_
_geom_torsion_atom_site_label_1
_geom_torsion_atom_site_label_2
_geom_torsion_atom_site_label_3
_geom_torsion_atom_site_label_4
_geom_torsion
_geom_torsion_publ_flag
C(2) C(1) N(8) C(9) 171.1(2) yes
C(6) C(1) N(8) C(9) -10.6(4) yes
C(1) N(8) C(9) N(10) -7.5(4) yes
C(1) N(8) C(9) S(11) 173.4(2) yes
N(8) C(9) N(10) C(1') 179.4(2) yes
N(8) C(9) S(11) N(12) -1.0(2) yes
C(9) N(10) C(1') C(2') -97.4(3) yes
C(9) N(10) C(1') C(6') 89.6(3) yes
C(9) S(11) N(12) C(13) -114.4(2) yes
C(9) S(11) N(12) C(17) 118.6(2) yes
